data_2205781
loop_
_publ_author_name
'Hui Guo '
'Yong-Bin Gao '
'Jie Han '
'Ji-Ben Meng '

_publ_section_title 8-Bromo-6-chloro-1',3',3',5'-tetramethylspiro[2<i>H</i>-1-benzopyran-2,2'-indoline]
_journal_issue 5
_journal_name_full 'Acta Crystallographica Section E'
_journal_page_first o1461
_journal_page_last o1462
_journal_paper_doi 10.1107/S1600536805011864
_journal_volume 61
_journal_year 2005
_chemical_formula_iupac 'C20 H19 Br Cl N O'
_chemical_formula_moiety 'C20 H19 Br Cl N O'
_chemical_formula_sum 'C20 H19 Br Cl N O'
_chemical_formula_weight 404.72
_chemical_name_systematic
;
1,3,3,5-tetramethyl-6'-chloro-8'-bromoSpiro[(2'H,1'-
benzopyran)-2,2'-indolines]
;
_space_group_IT_number 78
_symmetry_cell_setting tetragonal
_symmetry_space_group_name_Hall 'P 4cw'
_symmetry_space_group_name_H-M 'P 43'
_atom_sites_solution_hydrogens geom
_atom_sites_solution_primary direct
_atom_sites_solution_secondary difmap
_cell_angle_alpha 90.00
_cell_angle_beta 90.00
_cell_angle_gamma 90.00
_cell_formula_units_Z 4
_cell_length_a 8.2117(6)
_cell_length_b 8.2117(6)
_cell_length_c 27.440(3)
_cell_measurement_reflns_used 3221
_cell_measurement_temperature 293(2)
_cell_measurement_theta_max 22.04
_cell_measurement_theta_min 2.48
_cell_volume 1850.3(3)
_computing_cell_refinement 'SAINT (Bruker, 1999)'
_computing_data_collection 'SMART (Bruker, 1998)'
_computing_data_reduction SAINT
_computing_molecular_graphics 'SHELXTL (Bruker, 1999)'
_computing_publication_material SHELXTL
_computing_structure_refinement 'SHELXL97 (Sheldrick, 1997)'
_computing_structure_solution 'SHELXS97 (Sheldrick, 1997)'
_diffrn_ambient_temperature 293(2)
_diffrn_measured_fraction_theta_full 0.999
_diffrn_measured_fraction_theta_max 0.999
_diffrn_measurement_device_type 'Bruker APEX-II CCD area detector'
_diffrn_measurement_method '\f and \w scans'
_diffrn_radiation_monochromator graphite
_diffrn_radiation_source 'fine-focus sealed tube'
_diffrn_radiation_type MoK\a
_diffrn_radiation_wavelength 0.71073
_diffrn_reflns_av_R_equivalents 0.0296
_diffrn_reflns_av_sigmaI/netI 0.0449
_diffrn_reflns_limit_h_max 9
_diffrn_reflns_limit_h_min -8
_diffrn_reflns_limit_k_max 9
_diffrn_reflns_limit_k_min -9
_diffrn_reflns_limit_l_max 32
_diffrn_reflns_limit_l_min -32
_diffrn_reflns_number 10024
_diffrn_reflns_theta_full 25.00
_diffrn_reflns_theta_max 25.00
_diffrn_reflns_theta_min 2.48
_exptl_absorpt_coefficient_mu 2.372
_exptl_absorpt_correction_T_max 0.752
_exptl_absorpt_correction_T_min 0.521
_exptl_absorpt_correction_type multi-scan
_exptl_absorpt_process_details '(SADABS; Sheldrick, 1996)'
_exptl_crystal_colour colorless
_exptl_crystal_density_diffrn 1.453
_exptl_crystal_density_method 'not measured'
_exptl_crystal_description prism
_exptl_crystal_F_000 824
_exptl_crystal_size_max 0.38
_exptl_crystal_size_mid 0.16
_exptl_crystal_size_min 0.12
_refine_diff_density_max 0.266
_refine_diff_density_min -0.299
_refine_ls_abs_structure_details 'Flack (1983), 1578 Friedel pairs'
_refine_ls_abs_structure_Flack 0.014(7)
_refine_ls_extinction_method none
_refine_ls_goodness_of_fit_ref 1.017
_refine_ls_hydrogen_treatment constr
_refine_ls_matrix_type full
_refine_ls_number_parameters 221
_refine_ls_number_reflns 3243
_refine_ls_number_restraints 1
_refine_ls_restrained_S_all 1.017
_refine_ls_R_factor_all 0.0413
_refine_ls_R_factor_gt 0.0290
_refine_ls_shift/su_max 0.001
_refine_ls_shift/su_mean 0.000
_refine_ls_structure_factor_coef Fsqd
_refine_ls_weighting_details 'calc w=1/[\s^2^(Fo^2^)+(0.028P)^2^] where P=(Fo^2^+2Fc^2^)/3'
_refine_ls_weighting_scheme calc
_refine_ls_wR_factor_gt 0.0654
_refine_ls_wR_factor_ref 0.0690
_reflns_number_gt 2646
_reflns_number_total 3243
_reflns_threshold_expression I>2\s(I)
_cod_data_source_file ob6504.cif
_cod_data_source_block I
_cod_depositor_comments
;
The following automatic conversions were performed:
'_symmetry_cell_setting' value 'Tetragonal' changed to 'tetragonal'
according to '/home/saulius/struct/CIF-dictionaries/cif_core.dic'
dictionary named 'cif_core.dic' version 2.4.1 from 2010-06-29.

Automatic conversion script
Id: cif_fix_enum 1527 2010-12-29 10:47:43Z saulius 

The following automatic conversions were performed:

'_symmetry_cell_setting' value 'Tetragonal' changed to 'tetragonal'
according to /home/saulius/struct/CIF-dictionaries/cif_core.dic
dictionary named 'cif_core.dic' version 2.4.1 from 2010-06-29.

Automatic conversion script
Id: cif_fix_values 1715 2011-07-08 13:25:40Z adriana 
;
_cod_original_sg_symbol_H-M P43
_cod_database_code 2205781
_cod_database_fobs_code 2205781

loop_
_symmetry_equiv_pos_as_xyz
'x, y, z'
'-x, -y, z+1/2'
'-y, x, z+3/4'
'y, -x, z+1/4'

loop_
_atom_site_label
_atom_site_fract_x
_atom_site_fract_y
_atom_site_fract_z
_atom_site_U_iso_or_equiv
_atom_site_adp_type
_atom_site_calc_flag
_atom_site_refinement_flags
_atom_site_occupancy
_atom_site_type_symbol
Cl1 0.64263(12) 1.44273(11) 0.08126(4) 0.0896(3) Uani d . 1 Cl
Br1 0.30246(5) 1.12055(5) 0.223899(15) 0.08239(15) Uani d . 1 Br
O1 0.1317(2) 0.9828(2) 0.13719(7) 0.0535(5) Uani d . 1 O
N1 -0.1199(3) 0.8744(3) 0.11657(10) 0.0530(6) Uani d . 1 N
C1 0.3429(4) 1.1628(3) 0.15767(11) 0.0498(7) Uani d . 1 C
C2 0.4625(4) 1.2744(3) 0.14489(13) 0.0561(8) Uani d . 1 C
H2 0.5216 1.3285 0.1688 0.067 Uiso calc R 1 H
C3 0.4920(4) 1.3035(4) 0.09684(13) 0.0582(8) Uani d . 1 C
C4 0.4039(4) 1.2275(4) 0.06101(12) 0.0563(8) Uani d . 1 C
H4 0.4251 1.2501 0.0284 0.068 Uiso calc R 1 H
C5 0.2819(3) 1.1157(3) 0.07344(11) 0.0483(7) Uani d . 1 C
C6 0.2517(3) 1.0852(3) 0.12245(11) 0.0441(6) Uani d . 1 C
C7 0.1834(4) 1.0330(4) 0.03793(12) 0.0595(8) Uani d . 1 C
H7 0.1959 1.0570 0.0050 0.071 Uiso calc R 1 H
C8 0.0751(4) 0.9228(4) 0.05168(11) 0.0620(8) Uani d . 1 C
H8 0.0112 0.8746 0.0277 0.074 Uiso calc R 1 H
C9 0.0491(3) 0.8711(3) 0.10325(10) 0.0488(7) Uani d . 1 C
C10 0.1031(3) 0.6935(3) 0.11596(13) 0.0542(8) Uani d . 1 C
C11 -0.0187(3) 0.6486(3) 0.15447(11) 0.0510(7) Uani d . 1 C
C12 -0.1468(3) 0.7583(3) 0.15322(11) 0.0507(7) Uani d . 1 C
C14 -0.2802(4) 0.7400(4) 0.18370(12) 0.0603(8) Uani d . 1 C
H14 -0.3653 0.8147 0.1833 0.072 Uiso calc R 1 H
C15 -0.2832(4) 0.6071(4) 0.21486(13) 0.0679(9) Uani d . 1 C
H15 -0.3719 0.5937 0.2355 0.081 Uiso calc R 1 H
C16 -0.1586(4) 0.4940(4) 0.21623(13) 0.0725(10) Uani d . 1 C
C17 -0.0248(4) 0.5178(4) 0.18526(12) 0.0648(8) Uani d . 1 C
H17 0.0609 0.4437 0.1857 0.078 Uiso calc R 1 H
C19 0.0799(5) 0.5791(4) 0.07193(15) 0.0802(11) Uani d . 1 C
H19A 0.0979 0.4685 0.0819 0.120 Uiso calc R 1 H
H19B 0.1563 0.6074 0.0468 0.120 Uiso calc R 1 H
H19C -0.0290 0.5901 0.0596 0.120 Uiso calc R 1 H
C20 -0.2069(4) 1.0272(4) 0.11737(15) 0.0784(10) Uani d . 1 C
H20A -0.3208 1.0075 0.1121 0.118 Uiso calc R 1 H
H20B -0.1659 1.0968 0.0921 0.118 Uiso calc R 1 H
H20C -0.1919 1.0788 0.1484 0.118 Uiso calc R 1 H
C21 -0.1644(6) 0.3499(6) 0.25035(18) 0.1093(15) Uani d . 1 C
H21A -0.0730 0.2799 0.2441 0.164 Uiso calc R 1 H
H21B -0.2636 0.2905 0.2452 0.164 Uiso calc R 1 H
H21C -0.1601 0.3875 0.2834 0.164 Uiso calc R 1 H
C22 0.2797(4) 0.6873(5) 0.13310(17) 0.0805(11) Uani d . 1 C
H22A 0.2914 0.7508 0.1623 0.121 Uiso calc R 1 H
H22B 0.3493 0.7306 0.1081 0.121 Uiso calc R 1 H
H22C 0.3096 0.5764 0.1397 0.121 Uiso calc R 1 H

loop_
_atom_site_aniso_label
_atom_site_aniso_U_11
_atom_site_aniso_U_22
_atom_site_aniso_U_33
_atom_site_aniso_U_12
_atom_site_aniso_U_13
_atom_site_aniso_U_23
Cl1 0.0862(6) 0.0721(6) 0.1105(8) -0.0263(5) 0.0372(6) -0.0112(5)
Br1 0.0999(3) 0.1032(3) 0.04412(17) -0.0197(2) -0.00870(19) -0.00278(19)
O1 0.0634(13) 0.0549(12) 0.0422(11) -0.0098(10) -0.0037(9) -0.0032(9)
N1 0.0459(14) 0.0533(14) 0.0596(16) 0.0117(11) -0.0042(11) -0.0037(12)
C1 0.0552(17) 0.0474(16) 0.0469(17) 0.0086(13) -0.0009(13) -0.0038(13)
C2 0.0534(18) 0.0455(17) 0.070(2) 0.0051(14) 0.0010(15) -0.0097(15)
C3 0.0582(19) 0.0404(16) 0.076(2) 0.0033(13) 0.0169(17) -0.0047(15)
C4 0.0631(19) 0.0502(17) 0.056(2) 0.0101(14) 0.0164(16) 0.0021(15)
C5 0.0521(17) 0.0459(16) 0.0468(17) 0.0077(13) -0.0016(13) 0.0025(13)
C6 0.0457(16) 0.0401(14) 0.0466(17) 0.0027(12) -0.0027(13) -0.0009(12)
C7 0.069(2) 0.071(2) 0.0393(17) 0.0026(17) -0.0035(15) 0.0048(15)
C8 0.065(2) 0.076(2) 0.0451(19) -0.0037(17) -0.0112(15) -0.0103(15)
C9 0.0426(16) 0.0537(17) 0.0501(17) -0.0009(13) -0.0052(13) -0.0077(13)
C10 0.0405(16) 0.0556(19) 0.067(2) 0.0052(12) 0.0084(14) -0.0093(16)
C11 0.0450(16) 0.0536(17) 0.0543(19) 0.0053(12) -0.0054(13) -0.0081(14)
C12 0.0363(15) 0.0576(18) 0.0582(19) 0.0016(13) -0.0029(13) -0.0140(15)
C14 0.0474(18) 0.070(2) 0.064(2) 0.0044(15) -0.0004(15) -0.0159(17)
C15 0.068(2) 0.076(2) 0.060(2) -0.0109(18) 0.0145(17) -0.0127(18)
C16 0.089(3) 0.069(2) 0.059(2) -0.0109(19) 0.0079(19) 0.0034(17)
C17 0.069(2) 0.0573(19) 0.068(2) 0.0067(16) -0.0088(18) -0.0022(17)
C19 0.085(2) 0.072(2) 0.083(3) -0.0080(19) 0.027(2) -0.026(2)
C20 0.075(2) 0.076(2) 0.084(3) 0.0309(18) -0.004(2) 0.001(2)
C21 0.133(4) 0.105(3) 0.091(3) -0.011(3) 0.006(3) 0.025(3)
C22 0.0426(19) 0.079(2) 0.120(3) 0.0150(15) 0.0021(19) 0.007(2)

loop_
_atom_type_symbol
_atom_type_description
_atom_type_scat_dispersion_real
_atom_type_scat_dispersion_imag
_atom_type_scat_source
C C 0.0033 0.0016 'International Tables Vol C Tables 4.2.6.8 and 6.1.1.4'
H H 0.0000 0.0000 'International Tables Vol C Tables 4.2.6.8 and 6.1.1.4'
N N 0.0061 0.0033 'International Tables Vol C Tables 4.2.6.8 and 6.1.1.4'
O O 0.0106 0.0060 'International Tables Vol C Tables 4.2.6.8 and 6.1.1.4'
Cl Cl 0.1484 0.1585 'International Tables Vol C Tables 4.2.6.8 and 6.1.1.4'
Br Br -0.2901 2.4595 'International Tables Vol C Tables 4.2.6.8 and 6.1.1.4'

loop_
_geom_angle_atom_site_label_1
_geom_angle_atom_site_label_2
_geom_angle_atom_site_label_3
_geom_angle
_geom_angle_publ_flag
C6 O1 C9 122.1(2) ?
C12 N1 C9 108.7(2) ?
C12 N1 C20 120.1(3) ?
C9 N1 C20 119.9(3) ?
C6 C1 C2 120.8(3) ?
C6 C1 Br1 119.8(2) ?
C2 C1 Br1 119.4(2) ?
C3 C2 C1 119.1(3) ?
C3 C2 H2 120.4 ?
C1 C2 H2 120.4 ?
C2 C3 C4 121.3(3) ?
C2 C3 Cl1 118.7(3) ?
C4 C3 Cl1 119.9(3) ?
C3 C4 C5 120.1(3) ?
C3 C4 H4 120.0 ?
C5 C4 H4 120.0 ?
C6 C5 C4 118.8(3) ?
C6 C5 C7 118.1(3) ?
C4 C5 C7 123.2(3) ?
O1 C6 C1 118.2(3) ?
O1 C6 C5 122.0(3) ?
C1 C6 C5 119.9(3) ?
C8 C7 C5 120.5(3) ?
C8 C7 H7 119.7 ?
C5 C7 H7 119.7 ?
C7 C8 C9 124.1(3) ?
C7 C8 H8 117.9 ?
C9 C8 H8 117.9 ?
N1 C9 O1 105.8(2) yes
N1 C9 C8 112.0(2) yes
O1 C9 C8 110.9(2) yes
N1 C9 C10 103.6(2) yes
O1 C9 C10 108.0(2) yes
C8 C9 C10 115.9(2) yes
C11 C10 C22 114.1(3) ?
C11 C10 C19 108.6(2) ?
C22 C10 C19 109.8(3) ?
C11 C10 C9 101.4(2) ?
C22 C10 C9 111.7(2) ?
C19 C10 C9 111.0(3) ?
C17 C11 C12 119.9(3) ?
C17 C11 C10 130.7(3) ?
C12 C11 C10 109.2(3) ?
C11 C12 C14 121.0(3) ?
C11 C12 N1 109.9(3) ?
C14 C12 N1 129.1(3) ?
C15 C14 C12 118.1(3) ?
C15 C14 H14 120.9 ?
C12 C14 H14 120.9 ?
C16 C15 C14 122.2(3) ?
C16 C15 H15 118.9 ?
C14 C15 H15 118.9 ?
C15 C16 C17 118.0(3) ?
C15 C16 C21 121.4(4) ?
C17 C16 C21 120.6(3) ?
C11 C17 C16 120.8(3) ?
C11 C17 H17 119.6 ?
C16 C17 H17 119.6 ?
C10 C19 H19A 109.5 ?
C10 C19 H19B 109.5 ?
H19A C19 H19B 109.5 ?
C10 C19 H19C 109.5 ?
H19A C19 H19C 109.5 ?
H19B C19 H19C 109.5 ?
N1 C20 H20A 109.5 ?
N1 C20 H20B 109.5 ?
H20A C20 H20B 109.5 ?
N1 C20 H20C 109.5 ?
H20A C20 H20C 109.5 ?
H20B C20 H20C 109.5 ?
C16 C21 H21A 109.5 ?
C16 C21 H21B 109.5 ?
H21A C21 H21B 109.5 ?
C16 C21 H21C 109.5 ?
H21A C21 H21C 109.5 ?
H21B C21 H21C 109.5 ?
C10 C22 H22A 109.5 ?
C10 C22 H22B 109.5 ?
H22A C22 H22B 109.5 ?
C10 C22 H22C 109.5 ?
H22A C22 H22C 109.5 ?
H22B C22 H22C 109.5 ?

loop_
_geom_bond_atom_site_label_1
_geom_bond_atom_site_label_2
_geom_bond_distance
Cl1 C3 1.738(3)
Br1 C1 1.880(3)
O1 C6 1.357(3)
O1 C9 1.473(3)
N1 C12 1.403(4)
N1 C9 1.436(4)
N1 C20 1.444(4)
C1 C6 1.379(4)
C1 C2 1.388(4)
C2 C3 1.362(5)
C2 H2 0.9300
C3 C4 1.371(5)
C4 C5 1.401(4)
C4 H4 0.9300
C5 C6 1.390(4)
C5 C7 1.437(4)
C7 C8 1.323(4)
C7 H7 0.9300
C8 C9 1.493(4)
C8 H8 0.9300
C9 C10 1.563(4)
C10 C11 1.501(4)
C10 C22 1.525(4)
C10 C19 1.543(5)
C11 C17 1.368(4)
C11 C12 1.385(4)
C12 C14 1.386(4)
C14 C15 1.386(5)
C14 H14 0.9300
C15 C16 1.382(5)
C15 H15 0.9300
C16 C17 1.403(5)
C16 C21 1.510(5)
C17 H17 0.9300
C19 H19A 0.9600
C19 H19B 0.9600
C19 H19C 0.9600
C20 H20A 0.9600
C20 H20B 0.9600
C20 H20C 0.9600
C21 H21A 0.9600
C21 H21B 0.9600
C21 H21C 0.9600
C22 H22A 0.9600
C22 H22B 0.9600
C22 H22C 0.9600

loop_
_geom_torsion_atom_site_label_1
_geom_torsion_atom_site_label_2
_geom_torsion_atom_site_label_3
_geom_torsion_atom_site_label_4
_geom_torsion
C6 C1 C2 C3 -1.7(4)
Br1 C1 C2 C3 179.5(2)
C1 C2 C3 C4 1.4(4)
C1 C2 C3 Cl1 -179.7(2)
C2 C3 C4 C5 -0.8(4)
Cl1 C3 C4 C5 -179.7(2)
C3 C4 C5 C6 0.6(4)
C3 C4 C5 C7 179.2(3)
C9 O1 C6 C1 -168.0(2)
C9 O1 C6 C5 13.4(4)
C2 C1 C6 O1 -177.1(2)
Br1 C1 C6 O1 1.6(3)
C2 C1 C6 C5 1.5(4)
Br1 C1 C6 C5 -179.7(2)
C4 C5 C6 O1 177.7(2)
C7 C5 C6 O1 -1.1(4)
C4 C5 C6 C1 -0.9(4)
C7 C5 C6 C1 -179.7(2)
C6 C5 C7 C8 -4.6(4)
C4 C5 C7 C8 176.8(3)
C5 C7 C8 C9 -2.1(5)
C12 N1 C9 O1 -87.2(3)
C20 N1 C9 O1 56.6(3)
C12 N1 C9 C8 151.9(2)
C20 N1 C9 C8 -64.3(3)
C12 N1 C9 C10 26.3(3)
C20 N1 C9 C10 170.1(3)
C6 O1 C9 N1 -139.7(2)
C6 O1 C9 C8 -18.1(3)
C6 O1 C9 C10 109.9(3)
C7 C8 C9 N1 130.6(3)
C7 C8 C9 O1 12.6(4)
C7 C8 C9 C10 -110.9(3)
N1 C9 C10 C11 -24.7(3)
O1 C9 C10 C11 87.2(2)
C8 C9 C10 C11 -147.8(3)
N1 C9 C10 C22 -146.6(3)
O1 C9 C10 C22 -34.7(3)
C8 C9 C10 C22 90.3(3)
N1 C9 C10 C19 90.4(3)
O1 C9 C10 C19 -157.6(2)
C8 C9 C10 C19 -32.6(3)
C22 C10 C11 C17 -49.6(5)
C19 C10 C11 C17 73.3(4)
C9 C10 C11 C17 -169.8(3)
C22 C10 C11 C12 135.7(3)
C19 C10 C11 C12 -101.5(3)
C9 C10 C11 C12 15.5(3)
C17 C11 C12 C14 1.6(4)
C10 C11 C12 C14 177.0(3)
C17 C11 C12 N1 -175.5(3)
C10 C11 C12 N1 -0.1(3)
C9 N1 C12 C11 -17.4(3)
C20 N1 C12 C11 -161.1(3)
C9 N1 C12 C14 165.8(3)
C20 N1 C12 C14 22.1(5)
C11 C12 C14 C15 -1.1(4)
N1 C12 C14 C15 175.3(3)
C12 C14 C15 C16 -0.1(5)
C14 C15 C16 C17 0.9(5)
C14 C15 C16 C21 -179.8(4)
C12 C11 C17 C16 -0.8(5)
C10 C11 C17 C16 -175.1(3)
C15 C16 C17 C11 -0.4(5)
C21 C16 C17 C11 -179.7(3)

loop_
_cod_related_entry_id
_cod_related_entry_database
_cod_related_entry_code
1 ChemSpider 21173381
